data_4128636
loop_
_publ_author_name
'Frentzel-Beyme, Louis'
'Klo\&s, Marvin'
'Kolodzeiski, Pascal'
'Pallach, Roman'
'Henke, Sebastian'

_publ_section_title
;
 Meltable Mixed-Linker Zeolitic Imidazolate Frameworks and Their
 Microporous Glasses: From Melting Point Engineering to Selective
 Hydrocarbon Sorption.
;
_journal_issue 31
_journal_name_full 'Journal of the American Chemical Society'
_journal_page_first 12362
_journal_page_last 12371
_journal_paper_doi 10.1021/jacs.9b05558
_journal_volume 141
_journal_year 2019
_chemical_formula_moiety 'C6 H6 Co N4'
_chemical_formula_sum 'C6 H6 Co N4'
_chemical_formula_weight 193.08
_space_group_crystal_system tetragonal
_space_group_IT_number 110
_space_group_name_Hall 'I 4bw -2c'
_space_group_name_H-M_alt 'I 41 c d'
_atom_sites_solution_hydrogens geom
_audit_creation_date 2019-02-21
_audit_creation_method
;
Olex2 1.2
(compiled May 18 2018 14:05:52 for OlexSys, GUI svn.r5506)
;
_cell_angle_alpha 90
_cell_angle_beta 90
_cell_angle_gamma 90
_cell_formula_units_Z 32
_cell_length_a 23.4856(11)
_cell_length_b 23.4856(11)
_cell_length_c 12.4606(6)
_cell_measurement_reflns_used 9889
_cell_measurement_temperature 300(2)
_cell_measurement_theta_max 31.56
_cell_measurement_theta_min 2.54
_cell_volume 6872.9(6)
_computing_cell_refinement 'SAINT V8.38A (?, 2016)'
_computing_data_reduction 'SAINT V8.38A (?, 2016)'
_computing_molecular_graphics 'Olex2 (Dolomanov et al., 2009)'
_computing_publication_material 'Olex2 (Dolomanov et al., 2009)'
_computing_structure_refinement 'ShelXL (Sheldrick, 2015)'
_diffrn_ambient_temperature 300.0
_diffrn_measured_fraction_theta_full 0.994
_diffrn_measured_fraction_theta_max 0.998
_diffrn_measurement_device_type 'Bruker APEX-II CCD'
_diffrn_measurement_method '\f and \w scans'
_diffrn_radiation_type MoK\a
_diffrn_radiation_wavelength 0.71073
_diffrn_reflns_av_R_equivalents 0.1132
_diffrn_reflns_av_unetI/netI 0.0319
_diffrn_reflns_Laue_measured_fraction_full 0.994
_diffrn_reflns_Laue_measured_fraction_max 0.998
_diffrn_reflns_limit_h_max 38
_diffrn_reflns_limit_h_min -39
_diffrn_reflns_limit_k_max 39
_diffrn_reflns_limit_k_min -39
_diffrn_reflns_limit_l_max 20
_diffrn_reflns_limit_l_min -20
_diffrn_reflns_number 154636
_diffrn_reflns_point_group_measured_fraction_full 0.995
_diffrn_reflns_point_group_measured_fraction_max 0.997
_diffrn_reflns_theta_full 25.242
_diffrn_reflns_theta_max 36.312
_diffrn_reflns_theta_min 2.536
_diffrn_standards_number 0
_exptl_absorpt_coefficient_mu 1.937
_exptl_absorpt_correction_T_max 0.7471
_exptl_absorpt_correction_T_min 0.5877
_exptl_absorpt_correction_type multi-scan
_exptl_absorpt_process_details
;
SADABS-2016/2 (Bruker,2016) was used for absorption correction.
wR2(int) was 0.0824 before and 0.0486 after correction.
The Ratio of minimum to maximum transmission is 0.7866.
The \l/2 correction factor is Not present.
;
_exptl_crystal_colour 'dark violet'
_exptl_crystal_colour_modifier dark
_exptl_crystal_colour_primary violet
_exptl_crystal_density_diffrn 1.493
_exptl_crystal_description prism
_exptl_crystal_F_000 3104
_exptl_crystal_size_max 0.612
_exptl_crystal_size_mid 0.492
_exptl_crystal_size_min 0.422
_refine_diff_density_max 0.307
_refine_diff_density_min -0.451
_refine_diff_density_rms 0.052
_refine_ls_abs_structure_details
;
 Flack x determined using 2135 quotients [(I+)-(I-)]/[(I+)+(I-)]
 (Parsons, Flack and Wagner, Acta Cryst. B69 (2013) 249-259).
;
_refine_ls_abs_structure_Flack -0.04(2)
_refine_ls_extinction_method none
_refine_ls_goodness_of_fit_ref 1.046
_refine_ls_hydrogen_treatment constr
_refine_ls_matrix_type full
_refine_ls_number_parameters 199
_refine_ls_number_reflns 8311
_refine_ls_number_restraints 1
_refine_ls_restrained_S_all 1.046
_refine_ls_R_factor_all 0.0698
_refine_ls_R_factor_gt 0.0425
_refine_ls_shift/su_max 0.001
_refine_ls_shift/su_mean 0.000
_refine_ls_structure_factor_coef Fsqd
_refine_ls_weighting_details 'w=1/[\s^2^(Fo^2^)+(0.0717P)^2^+1.6885P] where P=(Fo^2^+2Fc^2^)/3'
_refine_ls_weighting_scheme calc
_refine_ls_wR_factor_gt 0.1102
_refine_ls_wR_factor_ref 0.1347
_reflns_Friedel_coverage 0.926
_reflns_Friedel_fraction_full 0.996
_reflns_Friedel_fraction_max 0.996
_reflns_number_gt 5681
_reflns_number_total 8311
_reflns_threshold_expression 'I > 2\s(I)'
_cod_data_source_file VT_ZIF-zni_Co_300K.cif
_cod_data_source_block pk59zni_co_300k_red
_cod_original_cell_volume 6872.9(7)
_cod_database_code 4128636
_shelx_shelxl_version_number 2014/7
_shelx_space_group_comment
;
The symmetry employed for this shelxl refinement is uniquely defined
by the following loop, which should always be used as a source of
symmetry information in preference to the above space-group names.
They are only intended as comments.
;
_shelx_estimated_absorpt_t_max 0.495
_shelx_estimated_absorpt_t_min 0.384
_olex2_refinement_description
;
1. Fixed Uiso
 At 1.2 times of:
  All C(H) groups
2.a Aromatic/amide H refined with riding coordinates:
 C11(H11), C41(H41), C13(H13), C12(H12), C22(H22), C21(H21), C43(H43),
 C23(H23), C31(H31), C32(H32), C33(H33), C42(H42)
;
_olex2_submission_special_instructions 'No special instructions were received'

loop_
_space_group_symop_operation_xyz
'x, y, z'
'-x+1/2, -y+1/2, z+1/2'
'-y, x+1/2, z+1/4'
'y+1/2, -x, z+3/4'
'x, -y, z+1/2'
'-x+1/2, y+1/2, z'
'-y, -x+1/2, z+3/4'
'y+1/2, x, z+1/4'
'x+1/2, y+1/2, z+1/2'
'-x+1, -y+1, z+1'
'-y+1/2, x+1, z+3/4'
'y+1, -x+1/2, z+5/4'
'x+1/2, -y+1/2, z+1'
'-x+1, y+1, z+1/2'
'-y+1/2, -x+1, z+5/4'
'y+1, x+1/2, z+3/4'

loop_
_atom_site_label
_atom_site_type_symbol
_atom_site_fract_x
_atom_site_fract_y
_atom_site_fract_z
_atom_site_U_iso_or_equiv
_atom_site_adp_type
_atom_site_occupancy
_atom_site_site_symmetry_order
_atom_site_calc_flag
_atom_site_refinement_flags_posn
Co1 Co 0.39884(2) 0.64925(2) 0.45683(3) 0.03897(13) Uani 1 1 d .
Co2 Co 0.35175(2) 0.40280(2) 0.41206(3) 0.03802(13) Uani 1 1 d .
N21 N 0.48156(15) 0.64083(15) 0.4881(3) 0.0493(8) Uani 1 1 d .
N41 N 0.37571(14) 0.71764(13) 0.3740(3) 0.0410(6) Uani 1 1 d .
N12 N 0.34879(14) 0.48554(13) 0.3787(3) 0.0446(7) Uani 1 1 d .
N31 N 0.36420(18) 0.65916(16) 0.6019(3) 0.0496(8) Uani 1 1 d .
N11 N 0.37141(15) 0.57767(14) 0.3887(3) 0.0469(7) Uani 1 1 d .
C11 C 0.3794(2) 0.52528(16) 0.4282(4) 0.0493(9) Uani 1 1 d .
H11 H 0.4046 0.5172 0.4859 0.059 Uiso 1 1 calc R
C41 C 0.40557(14) 0.74815(19) 0.3029(3) 0.0404(6) Uani 1 1 d .
H41 H 0.4433 0.7390 0.2816 0.049 Uiso 1 1 calc R
C13 C 0.31986(19) 0.5145(2) 0.3009(4) 0.0557(10) Uani 1 1 d .
H13 H 0.2940 0.4981 0.2511 0.067 Uiso 1 1 calc R
C12 C 0.33391(19) 0.5703(2) 0.3057(4) 0.0522(9) Uani 1 1 d .
H12 H 0.3201 0.5994 0.2595 0.063 Uiso 1 1 calc R
C22 C 0.5060(3) 0.6500(3) 0.5857(4) 0.087(2) Uani 1 1 d .
H22 H 0.4872 0.6643 0.6476 0.104 Uiso 1 1 calc R
C21 C 0.52400(17) 0.6224(2) 0.4278(4) 0.0561(11) Uani 1 1 d .
H21 H 0.5194 0.6134 0.3540 0.067 Uiso 1 1 calc R
C43 C 0.32503(17) 0.79074(19) 0.3165(3) 0.0505(9) Uani 1 1 d .
H43 H 0.2946 0.8168 0.3068 0.061 Uiso 1 1 calc R
N22 N 0.57339(15) 0.61740(16) 0.4780(3) 0.0488(7) Uani 1 1 d .
C23 C 0.5615(3) 0.6353(4) 0.5795(4) 0.090(2) Uani 1 1 d .
H23 H 0.5881 0.6371 0.6369 0.108 Uiso 1 1 calc R
C31 C 0.3584(2) 0.61873(18) 0.6765(3) 0.0528(9) Uani 1 1 d .
H31 H 0.3621 0.5793 0.6612 0.063 Uiso 1 1 calc R
C32 C 0.3570(3) 0.7080(2) 0.6566(5) 0.0797(18) Uani 1 1 d .
H32 H 0.3590 0.7451 0.6265 0.096 Uiso 1 1 calc R
N32 N 0.34721(17) 0.63843(16) 0.7733(3) 0.0491(8) Uani 1 1 d .
C33 C 0.3465(3) 0.6961(2) 0.7619(4) 0.0820(19) Uani 1 1 d .
H33 H 0.3398 0.7232 0.8172 0.098 Uiso 1 1 calc R
C42 C 0.32466(16) 0.74549(17) 0.3829(3) 0.0476(8) Uani 1 1 d .
H42 H 0.2940 0.7347 0.4283 0.057 Uiso 1 1 calc R
N42 N 0.37673(14) 0.79295(13) 0.2650(2) 0.0415(6) Uani 1 1 d .

loop_
_atom_site_aniso_label
_atom_site_aniso_U_11
_atom_site_aniso_U_22
_atom_site_aniso_U_33
_atom_site_aniso_U_23
_atom_site_aniso_U_13
_atom_site_aniso_U_12
Co1 0.0428(3) 0.0340(2) 0.0401(3) 0.00771(19) 0.00336(19) 0.00116(18)
Co2 0.0398(3) 0.0368(2) 0.0374(2) -0.00176(19) 0.0107(2) -0.00065(17)
N21 0.0474(19) 0.0538(19) 0.0467(16) -0.0022(14) -0.0018(14) 0.0008(14)
N41 0.0477(16) 0.0340(13) 0.0412(12) 0.0069(11) 0.0010(12) -0.0011(12)
N12 0.0497(17) 0.0365(16) 0.0477(15) 0.0002(13) 0.0006(13) 0.0002(12)
N31 0.058(2) 0.0471(19) 0.0437(15) 0.0132(14) 0.0123(15) 0.0060(15)
N11 0.0499(17) 0.0347(15) 0.0560(18) 0.0059(13) -0.0033(14) 0.0011(13)
C11 0.058(2) 0.0360(17) 0.054(2) 0.0039(15) -0.0117(18) 0.0019(16)
C41 0.0441(15) 0.0380(14) 0.0392(13) 0.0066(10) 0.0057(15) 0.0013(16)
C13 0.053(2) 0.053(3) 0.061(2) -0.0070(18) -0.0104(19) 0.0040(18)
C12 0.053(2) 0.048(2) 0.055(2) 0.0046(17) -0.0072(17) 0.0075(18)
C22 0.056(3) 0.151(6) 0.052(2) -0.033(3) -0.006(2) 0.017(3)
C21 0.043(2) 0.081(3) 0.0441(18) -0.0064(19) -0.0078(16) 0.011(2)
C43 0.0376(18) 0.051(2) 0.063(2) 0.0167(17) 0.0028(16) 0.0030(16)
N22 0.0427(17) 0.0572(19) 0.0465(15) -0.0033(14) -0.0073(13) 0.0023(15)
C23 0.059(3) 0.159(7) 0.051(2) -0.026(3) -0.017(2) 0.017(4)
C31 0.074(3) 0.0381(17) 0.0464(16) 0.0060(15) 0.0153(18) -0.0016(17)
C32 0.129(5) 0.044(2) 0.067(3) 0.020(2) 0.036(3) 0.023(3)
N32 0.058(2) 0.0429(18) 0.0460(16) 0.0064(14) 0.0125(15) 0.0059(14)
C33 0.142(6) 0.047(2) 0.057(2) 0.008(2) 0.035(3) 0.026(3)
C42 0.0385(17) 0.0480(19) 0.0564(18) 0.0113(16) 0.0051(15) -0.0043(14)
N42 0.0417(15) 0.0408(15) 0.0421(13) 0.0103(12) 0.0005(12) 0.0001(12)

loop_
_atom_type_symbol
_atom_type_description
_atom_type_scat_dispersion_real
_atom_type_scat_dispersion_imag
_atom_type_scat_source
C C 0.0033 0.0016 'International Tables Vol C Tables 4.2.6.8 and 6.1.1.4'
H H 0.0000 0.0000 'International Tables Vol C Tables 4.2.6.8 and 6.1.1.4'
Co Co 0.3494 0.9721 'International Tables Vol C Tables 4.2.6.8 and 6.1.1.4'
N N 0.0061 0.0033 'International Tables Vol C Tables 4.2.6.8 and 6.1.1.4'

loop_
_geom_angle_atom_site_label_1
_geom_angle_atom_site_label_2
_geom_angle_atom_site_label_3
_geom_angle
_geom_angle_site_symmetry_1
_geom_angle_site_symmetry_3
N21 Co1 N31 103.42(16) . .
N41 Co1 N21 116.68(14) . .
N41 Co1 N31 105.36(14) . .
N41 Co1 N11 111.92(15) . .
N11 Co1 N21 108.38(15) . .
N11 Co1 N31 110.65(17) . .
N12 Co2 N22 110.41(15) . 10_554
N32 Co2 N12 107.03(16) 5_564 .
N32 Co2 N22 106.86(16) 5_564 10_554
N42 Co2 N12 114.39(13) 8_455 .
N42 Co2 N22 105.87(14) 8_455 10_554
N42 Co2 N32 112.07(15) 8_455 5_564
C22 N21 Co1 124.7(3) . .
C21 N21 Co1 131.1(3) . .
C21 N21 C22 104.0(4) . .
C41 N41 Co1 129.4(3) . .
C41 N41 C42 104.8(3) . .
C42 N41 Co1 125.7(2) . .
C11 N12 Co2 124.7(3) . .
C11 N12 C13 104.4(3) . .
C13 N12 Co2 130.8(3) . .
C31 N31 Co1 126.1(3) . .
C31 N31 C32 103.9(4) . .
C32 N31 Co1 127.6(3) . .
C11 N11 Co1 125.1(3) . .
C11 N11 C12 104.6(4) . .
C12 N11 Co1 129.6(3) . .
N12 C11 N11 113.5(4) . .
N12 C11 H11 123.2 . .
N11 C11 H11 123.2 . .
N41 C41 H41 123.5 . .
N41 C41 N42 112.9(3) . .
N42 C41 H41 123.5 . .
N12 C13 H13 125.4 . .
C12 C13 N12 109.2(4) . .
C12 C13 H13 125.4 . .
N11 C12 H12 125.9 . .
C13 C12 N11 108.3(4) . .
C13 C12 H12 125.9 . .
N21 C22 H22 125.8 . .
C23 C22 N21 108.4(4) . .
C23 C22 H22 125.8 . .
N21 C21 H21 122.6 . .
N22 C21 N21 114.9(4) . .
N22 C21 H21 122.6 . .
C42 C43 H43 125.6 . .
C42 C43 N42 108.8(3) . .
N42 C43 H43 125.6 . .
C21 N22 Co2 126.7(3) . 10_554
C21 N22 C23 103.5(4) . .
C23 N22 Co2 129.4(3) . 10_554
C22 C23 N22 109.2(4) . .
C22 C23 H23 125.4 . .
N22 C23 H23 125.4 . .
N31 C31 H31 123.0 . .
N32 C31 N31 114.0(4) . .
N32 C31 H31 123.0 . .
N31 C32 H32 125.1 . .
N31 C32 C33 109.7(4) . .
C33 C32 H32 125.1 . .
C31 N32 Co2 127.9(3) . 5_565
C31 N32 C33 104.9(4) . .
C33 N32 Co2 125.2(3) . 5_565
C32 C33 N32 107.5(4) . .
C32 C33 H33 126.3 . .
N32 C33 H33 126.3 . .
N41 C42 H42 125.6 . .
C43 C42 N41 108.8(3) . .
C43 C42 H42 125.6 . .
C41 N42 Co2 128.3(3) . 16_454
C41 N42 C43 104.7(3) . .
C43 N42 Co2 127.0(3) . 16_454

loop_
_geom_bond_atom_site_label_1
_geom_bond_atom_site_label_2
_geom_bond_distance
_geom_bond_site_symmetry_2
Co1 N21 1.991(4) .
Co1 N41 1.985(3) .
Co1 N31 1.996(4) .
Co1 N11 1.990(3) .
Co2 N12 1.989(3) .
Co2 N22 1.998(4) 10_554
Co2 N32 1.985(4) 5_564
Co2 N42 1.982(3) 8_455
N21 C22 1.361(6) .
N21 C21 1.321(5) .
N41 C41 1.338(5) .
N41 C42 1.370(5) .
N12 C11 1.330(5) .
N12 C13 1.366(6) .
N31 C31 1.336(5) .
N31 C32 1.344(7) .
N11 C11 1.338(5) .
N11 C12 1.369(6) .
C11 H11 0.9500 .
C41 H41 0.9500 .
C41 N42 1.337(5) .
C13 H13 0.9500 .
C13 C12 1.352(6) .
C12 H12 0.9500 .
C22 H22 0.9500 .
C22 C23 1.352(8) .
C21 H21 0.9500 .
C21 N22 1.323(5) .
C43 H43 0.9500 .
C43 C42 1.347(5) .
C43 N42 1.374(5) .
N22 Co2 1.998(4) 10_554
N22 C23 1.361(7) .
C23 H23 0.9500 .
C31 H31 0.9500 .
C31 N32 1.318(6) .
C32 H32 0.9500 .
C32 C33 1.363(7) .
N32 Co2 1.985(4) 5_565
N32 C33 1.363(6) .
C33 H33 0.9500 .
C42 H42 0.9500 .
N42 Co2 1.982(3) 16_454
